data_2006962
loop_
_publ_author_name
'Alarc\`on, Riquelio '
'Cox, Osvaldo'
'Rivera, Luis A.'
'Huang, Songping D.'

_publ_section_title <i>erythro</i>-1-(Benzothiazol-2-yl)-1,2-dibromo-2-(2-chloro-5-nitrophenyl)ethane
_journal_issue 1
_journal_name_full 'Acta Crystallographica Section C'
_journal_page_first 68
_journal_page_last 69
_journal_paper_doi 10.1107/S0108270197011840
_journal_volume 54
_journal_year 1998
_chemical_formula_moiety 'C15 H9 Br2 Cl N2 O2 S'
_chemical_formula_sum 'C15 H9 Br2 Cl N2 O2 S'
_chemical_formula_weight 476.57
_space_group_IT_number 14
_symmetry_cell_setting monoclinic
_symmetry_space_group_name_Hall '-P 2ybc'
_symmetry_space_group_name_H-M 'P 1 21/c 1'
_cell_angle_alpha 90.00
_cell_angle_beta 104.51(2)
_cell_angle_gamma 90.00
_cell_formula_units_Z 4
_cell_length_a 10.557(4)
_cell_length_b 14.518(5)
_cell_length_c 11.094(3)
_cell_measurement_reflns_used 25
_cell_measurement_temperature 295.0(10)
_cell_measurement_theta_max 13
_cell_measurement_theta_min 12
_cell_volume 1646.1(10)
_computing_cell_refinement 'CAD-4-PC Software'
_computing_data_collection 'CAD-4-PC Software (Enraf-Nonius, 1992)'
_computing_data_reduction 'TEXSAN (Molecular Structure Corporation, 1985, 1992)'
_computing_publication_material TEXSAN
_computing_structure_refinement TEXSAN
_computing_structure_solution 'SIR92 (Altomare et al., 1993)'
_diffrn_ambient_temperature 295.2
_diffrn_measurement_device 'Enraf-Nonius CAD-4'
_diffrn_measurement_method \w/2\q
_diffrn_radiation_monochromator graphite
_diffrn_radiation_source 'X-ray tube'
_diffrn_radiation_type MoK\a
_diffrn_radiation_wavelength 0.7107
_diffrn_reflns_av_R_equivalents 0.028
_diffrn_reflns_limit_h_max 12
_diffrn_reflns_limit_h_min 0
_diffrn_reflns_limit_k_max 17
_diffrn_reflns_limit_k_min 0
_diffrn_reflns_limit_l_max 12
_diffrn_reflns_limit_l_min -13
_diffrn_reflns_number 3202
_diffrn_reflns_theta_max 24.97
_diffrn_reflns_theta_min 2.0
_diffrn_standards_decay_% 0.00
_diffrn_standards_interval_count 200
_diffrn_standards_number 3
_exptl_absorpt_coefficient_mu 5.237
_exptl_absorpt_correction_T_max 0.069
_exptl_absorpt_correction_T_min 0.046
_exptl_absorpt_correction_type empirical
_exptl_absorpt_process_details '\y scan (North, Phillips & Mathews, 1968)'
_exptl_crystal_colour yellow
_exptl_crystal_density_diffrn 1.923
_exptl_crystal_density_method 'not measured'
_exptl_crystal_description prism
_exptl_crystal_F_000 928.00
_exptl_crystal_size_max 0.66
_exptl_crystal_size_mid 0.54
_exptl_crystal_size_min 0.51
_refine_diff_density_max 1.41
_refine_diff_density_min -0.69
_refine_ls_extinction_method none
_refine_ls_goodness_of_fit_obs 1.905
_refine_ls_hydrogen_treatment noref
_refine_ls_matrix_type full
_refine_ls_number_parameters 208
_refine_ls_number_reflns 2300
_refine_ls_number_restraints 0
_refine_ls_R_factor_obs .053
_refine_ls_shift/esd_max 0.0034
_refine_ls_structure_factor_coef F
_refine_ls_weighting_scheme 'sigma; w = 1/[\s^2^~c~(F~o~) + (p^3^/4F~o~^2^)], with p = 0.03'
_refine_ls_wR_factor_obs .061
_reflns_number_observed 2300
_reflns_number_total 3187
_reflns_observed_criterion I>2.5\s(I)
_cod_data_source_file sx1024.cif
_cod_data_source_block I
_cod_depositor_comments
;
The following automatic conversions were performed:

'_atom_site_thermal_displace_type' tag value 'Uij' was replaced with
'Uani' value 32 times.

Automatic conversion script
Id: cif_fix_values 1646 2011-03-28 12:23:43Z adriana 
;
_cod_original_cell_volume 1646.1(9)
_cod_original_sg_symbol_H-M 'P 21/c'
_cod_database_code 2006962

loop_
_symmetry_equiv_pos_as_xyz
'  +x,  +y,  +z'
'  -x,1/2+y,1/2-z'
'  -x,  -y,  -z'
'  +x,1/2-y,1/2+z'

loop_
_atom_site_aniso_label
_atom_site_aniso_U_11
_atom_site_aniso_U_22
_atom_site_aniso_U_33
_atom_site_aniso_U_12
_atom_site_aniso_U_13
_atom_site_aniso_U_23
Br(1) .0553(4) .0689(4) .0540(4) .0068(3) .0149(3) .0211(3)
Br(2) .0550(4) .0865(5) .0462(4) .0012(3) .0184(3) .0243(3)
Cl .0711(10) .0402(8) .0690(10) .0027(7) .0219(8) -.0160(7)
S .0553(8) .0454(8) .0700(10) -.0048(7) .0319(8) -.0059(7)
O(1) .079(3) .094(4) .090(4) .006(3) .062(3) .001(3)
O(2) .074(3) .056(3) .066(3) .010(2) .029(2) -.013(2)
N(1) .047(3) .054(3) .062(3) -.008(2) .026(2) -.014(2)
N(2) .052(3) .061(3) .046(3) .008(2) .023(2) .003(2)
C(1) .045(3) .045(3) .053(3) -.002(2) .021(3) -.005(3)
C(2) .044(3) .061(4) .040(3) -.001(3) .014(2) .000(3)
C(3) .065(4) .075(4) .064(4) -.020(3) .026(3) .003(3)
C(4) .059(4) .131(7) .057(4) -.035(4) .027(3) -.012(4)
C(5) .055(4) .151(7) .050(4) -.026(4) .031(3) -.027(4)
C(6) .048(3) .096(5) .052(4) -.006(3) .020(3) -.025(3)
C(7) .038(3) .068(4) .041(3) -.006(3) .012(2) -.005(3)
C(8) .053(3) .041(3) .050(3) .001(3) .024(3) -.002(2)
C(9) .051(3) .040(3) .055(3) .001(2) .023(3) -.005(3)
C(10) .042(3) .032(3) .039(3) .001(2) .016(2) .000(2)
C(11) .049(3) .035(3) .034(3) .003(2) .011(2) -.002(2)
C(12) .054(3) .033(3) .065(4) -.012(2) .014(3) .003(3)
C(13) .051(3) .052(3) .055(3) -.005(3) .023(3) .005(3)
C(14) .048(3) .039(3) .033(3) .002(2) .017(2) .004(2)
C(15) .051(3) .032(3) .047(3) -.003(2) .021(2) -.002(2)

loop_
_atom_site_label
_atom_site_fract_x
_atom_site_fract_y
_atom_site_fract_z
_atom_site_U_iso_or_equiv
_atom_site_thermal_displace_type
_atom_site_calc_flag
_atom_site_calc_attached_atom
Br(1) .19134(6) .20827(4) .02298(6) .0592(2) Uani ? ?
Br(2) .41745(6) .08456(5) .39943(6) .0616(2) Uani ? ?
Cl .4561(2) .36839(10) .31000(10) .0594(5) Uani ? ?
S .07300(10) -.01450(10) .19120(10) .0540(4) Uani ? ?
O(1) .7961(5) .1210(3) .0089(4) .080(2) Uani ? ?
O(2) .6657(4) .0162(3) .0419(4) .0630(10) Uani ? ?
N(1) .0842(4) .1504(3) .2815(4) .0520(10) Uani ? ?
N(2) .7072(5) .0952(3) .0511(4) .0510(10) Uani ? ?
C(1) .1378(5) .0953(4) .2154(5) .046(2) Uani ? ?
C(2) -.0320(5) .0119(4) .2812(5) .047(2) Uani ? ?
C(3) -.1244(7) -.0421(5) .3131(6) .066(2) Uani ? ?
C(4) -.1989(7) -.0055(6) .3863(6) .080(2) Uani ? ?
C(5) -.1832(6) .0842(6) .4245(6) .082(3) Uani ? ?
C(6) -.0912(6) .1425(5) .3921(5) .064(2) Uani ? ?
C(7) -.0143(5) .1045(4) .3193(5) .049(2) Uani ? ?
C(8) .2500(5) .1226(4) .1640(5) .046(2) Uani ? ?
C(9) .3548(5) .1708(4) .2554(5) .047(2) Uani ? ?
C(10) .4735(5) .1991(3) .2126(5) .0370(10) Uani ? ?
C(11) .5286(5) .2855(3) .2365(4) .0390(10) Uani ? ?
C(12) .6412(6) .3099(3) .2027(5) .051(2) Uani ? ?
C(13) .7021(5) .2474(4) .1421(5) .051(2) Uani ? ?
C(14) .6459(5) .1623(3) .1181(4) .0390(10) Uani ? ?
C(15) .5353(5) .1370(3) .1518(5) .0420(10) Uani ? ?
H(1) -.1365 -.1042 .2846 .0797 Uani ? ?
H(2) -.2620 -.0427 .4108 .0959 Uani ? ?
H(3) -.2368 .1083 .4750 .0983 Uani ? ?
H(4) -.0820 .2051 .4190 .0766 Uani ? ?
H(5) .2859 .0688 .1352 .0556 Uani ? ?
H(6) .3183 .2241 .2845 .0562 Uani ? ?
H(7) .6766 .3700 .2215 .0612 Uani ? ?
H(8) .7798 .2626 .1177 .0607 Uani ? ?
H(9) .5011 .0766 .1335 .0502 Uani ? ?

loop_
_atom_type_symbol
_atom_type_scat_dispersion_real
_atom_type_scat_dispersion_imag
_atom_type_scat_source
H 0.000 0.000 'International Tables'
C 0.003 0.002 'International Tables'
N 0.006 0.003 'International Tables'
O 0.011 0.006 'International Tables'
S 0.125 0.123 'International Tables'
Cl 0.148 0.159 'International Tables'
Br -0.290 2.459 'International Tables'

loop_
_geom_angle_atom_site_label_1
_geom_angle_atom_site_label_2
_geom_angle_atom_site_label_3
_geom_angle
_geom_angle_publ_flag
C(1) S C(2) 89.5(3) yes
C(1) N(1) C(7) 109.9(4) yes
O(1) N(2) O(2) 123.6(5) no
O(1) N(2) C(14) 118.3(5) no
O(2) N(2) C(14) 118.0(4) no
S C(1) N(1) 116.2(4) yes
S C(1) C(8) 120.4(4) yes
N(1) C(1) C(8) 123.3(5) yes
S C(2) C(3) 129.2(5) yes
S C(2) C(7) 109.4(4) yes
C(3) C(2) C(7) 121.4(5) no
C(2) C(3) C(4) 119.0(6) no
C(3) C(4) C(5) 120.7(6) no
C(4) C(5) C(6) 122.2(6) no
C(5) C(6) C(7) 116.9(6) no
N(1) C(7) C(2) 114.9(5) yes
N(1) C(7) C(6) 125.2(5) yes
C(2) C(7) C(6) 119.9(5) no
Br(1) C(8) C(1) 110.4(4) yes
Br(1) C(8) C(9) 106.2(4) yes
C(1) C(8) C(9) 113.2(5) yes
Br(2) C(9) C(8) 107.0(4) yes
Br(2) C(9) C(10) 106.7(4) yes
C(8) C(9) C(10) 117.0(5) yes
C(9) C(10) C(11) 122.2(5) yes
C(9) C(10) C(15) 120.5(4) yes
C(11) C(10) C(15) 117.3(5) no
Cl C(11) C(10) 120.4(4) no
Cl C(11) C(12) 117.5(4) no
C(10) C(11) C(12) 122.1(5) no
C(11) C(12) C(13) 120.1(5) no
C(12) C(13) C(14) 117.2(5) no
N(2) C(14) C(13) 118.2(5) no
N(2) C(14) C(15) 118.5(4) no
C(13) C(14) C(15) 123.3(5) no
C(10) C(15) C(14) 120.0(4) no

loop_
_geom_bond_atom_site_label_1
_geom_bond_atom_site_label_2
_geom_bond_site_symmetry_1
_geom_bond_site_symmetry_2
_geom_bond_distance
_geom_bond_publ_flag
Br(1) C(8) ? ? 1.972(5) yes
Br(2) C(9) ? ? 2.007(6) yes
Cl C(11) ? ? 1.736(5) yes
S C(1) ? ? 1.729(5) yes
S C(2) ? ? 1.711(5) yes
O(1) N(2) ? ? 1.209(6) no
O(2) N(2) ? ? 1.223(6) no
N(1) C(1) ? ? 1.306(7) yes
N(1) C(7) ? ? 1.385(7) yes
N(2) C(14) ? ? 1.470(6) no
C(1) C(8) ? ? 1.492(7) yes
C(2) C(3) ? ? 1.366(8) no
C(2) C(7) ? ? 1.408(8) no
C(3) C(4) ? ? 1.371(9) no
C(4) C(5) ? ? 1.370(10) no
C(5) C(6) ? ? 1.401(9) no
C(6) C(7) ? ? 1.395(8) no
C(8) C(9) ? ? 1.476(8) yes
C(9) C(10) ? ? 1.504(7) yes
C(10) C(11) ? ? 1.380(7) no
C(10) C(15) ? ? 1.383(7) no
C(11) C(12) ? ? 1.379(7) no
C(12) C(13) ? ? 1.380(8) no
C(13) C(14) ? ? 1.368(7) no
C(14) C(15) ? ? 1.362(7) no
